data_4114771
loop_
_publ_author_name
'Glenn P. Bartholomew'
'Guillermo C. Bazan'

_publ_section_title
;
 Synthesis, Characterization, and Spectroscopy of
 4,7,12,15-[2.2]Paracyclophane Containing Donor and Acceptor Groups:
 Impact of Substitution Patterns on Through-Space Charge Transfer
;
_journal_name_full 'Journal of the American Chemical Society'
_journal_page_first 5183
_journal_page_last 5196
_journal_paper_doi 10.1021/ja0121383
_journal_volume 124
_journal_year 2002
_chemical_formula_sum 'C72 H88 N4 O4'
_chemical_formula_weight 1073.46
_chemical_name_systematic 4,7-bis(4'dihexylaminostyryl)-12,15-di-4''nitrostyryl[2.2]paracyclophane
_space_group_IT_number 2
_symmetry_cell_setting triclinic
_symmetry_space_group_name_Hall '-P 1'
_symmetry_space_group_name_H-M 'P -1'
_atom_sites_solution_hydrogens geom
_atom_sites_solution_primary direct
_atom_sites_solution_secondary difmap
_audit_creation_method SHELXL
_cell_angle_alpha 101.804(6)
_cell_angle_beta 97.221(6)
_cell_angle_gamma 96.463(7)
_cell_formula_units_Z 2
_cell_length_a 10.201(3)
_cell_length_b 12.508(4)
_cell_length_c 24.779(8)
_cell_measurement_temperature 293(2)
_cell_volume 3039.0(16)
_computing_structure_refinement 'SHELXL-93 (Sheldrick, 1993)'
_computing_structure_solution 'SHELXS-86 (Sheldrick, 1990)'
_diffrn_ambient_temperature 293(2)
_diffrn_radiation_monochromator graphite
_diffrn_radiation_source 'fine-focus sealed tube'
_diffrn_radiation_type MoK\a
_diffrn_radiation_wavelength 0.71073
_diffrn_reflns_av_R_equivalents 0.0862
_diffrn_reflns_av_sigmaI/netI 0.1505
_diffrn_reflns_limit_h_max 13
_diffrn_reflns_limit_h_min -13
_diffrn_reflns_limit_k_max 16
_diffrn_reflns_limit_k_min -16
_diffrn_reflns_limit_l_max 32
_diffrn_reflns_limit_l_min -32
_diffrn_reflns_number 25164
_diffrn_reflns_theta_max 25.00
_diffrn_reflns_theta_min 1.68
_exptl_absorpt_coefficient_mu 0.072
_exptl_crystal_density_diffrn 1.173
_exptl_crystal_F_000 1160
_refine_diff_density_max 0.595
_refine_diff_density_min -0.406
_refine_diff_density_rms 0.056
_refine_ls_extinction_method none
_refine_ls_goodness_of_fit_all 1.055
_refine_ls_goodness_of_fit_obs 1.654
_refine_ls_matrix_type full
_refine_ls_number_parameters 725
_refine_ls_number_reflns 10601
_refine_ls_number_restraints 16
_refine_ls_restrained_S_all 1.088
_refine_ls_restrained_S_obs 1.718
_refine_ls_R_factor_all 0.1934
_refine_ls_R_factor_obs 0.0759
_refine_ls_shift/esd_max -0.738
_refine_ls_shift/esd_mean 0.017
_refine_ls_structure_factor_coef Fsqd
_refine_ls_weighting_details 'w=1/[\s^2^(Fo^2^)+(0.0500P)^2^+0.0000P] where P=(Fo^2^+2Fc^2^)/3'
_refine_ls_weighting_scheme calc
_refine_ls_wR_factor_all 0.1859
_refine_ls_wR_factor_obs 0.1619
_reflns_number_observed 3737
_reflns_number_total 10609
_reflns_observed_criterion >2sigma(I)
_cod_data_source_file ja0121383_4.cif
_cod_data_source_block datam
_cod_depositor_comments
;
The following automatic conversions were performed:

'_refine_ls_weighting_scheme' value 'calc
w=1/[\s^2^(Fo^2^)+(0.0500P)^2^+0.0000P] where P=(Fo^2^+2Fc^2^)/3' was
changed to 'calc'. New tag '_refine_ls_weighting_details' was
created. The value of the new tag was set to
'w=1/[\s^2^(Fo^2^)+(0.0500P)^2^+0.0000P] where P=(Fo^2^+2Fc^2^)/3'.

Automatic conversion script
Id: cif_fix_values 3143 2015-03-26 13:38:13Z robertas 
;
_cod_original_cell_volume 3039.1(17)
_cod_database_code 4114771

loop_
_symmetry_equiv_pos_as_xyz
'x, y, z'
'-x, -y, -z'

loop_
_atom_site_aniso_label
_atom_site_aniso_U_11
_atom_site_aniso_U_22
_atom_site_aniso_U_33
_atom_site_aniso_U_23
_atom_site_aniso_U_13
_atom_site_aniso_U_12
N1 0.045(3) 0.099(4) 0.053(3) 0.023(3) -0.010(3) -0.005(3)
O1 0.081(3) 0.143(4) 0.048(2) 0.004(2) -0.015(2) -0.002(3)
N2 0.054(3) 0.066(3) 0.067(3) 0.026(3) -0.016(3) -0.010(2)
O2 0.053(3) 0.127(4) 0.072(3) 0.033(2) -0.010(2) 0.010(2)
N3 0.088(3) 0.065(3) 0.042(2) 0.001(2) 0.014(2) 0.025(3)
O3 0.061(3) 0.109(3) 0.089(3) 0.031(2) -0.019(2) 0.015(2)
N4 0.092(3) 0.040(3) 0.039(2) -0.003(2) 0.006(2) 0.002(2)
O4 0.103(3) 0.096(3) 0.051(2) 0.014(2) -0.024(2) -0.001(2)
C11 0.039(3) 0.077(4) 0.041(3) 0.021(3) 0.000(3) -0.005(3)
C12 0.051(3) 0.098(4) 0.035(3) 0.003(3) 0.005(3) 0.001(3)
C13 0.046(3) 0.094(4) 0.046(3) 0.000(3) 0.000(3) 0.012(3)
C14 0.039(3) 0.058(3) 0.040(3) 0.011(2) 0.002(2) -0.005(3)
C15 0.055(3) 0.063(3) 0.041(3) 0.002(2) -0.005(3) 0.009(3)
C16 0.050(3) 0.068(4) 0.052(3) 0.012(3) -0.004(3) 0.012(3)
C17 0.040(3) 0.061(3) 0.043(3) 0.009(3) 0.003(2) 0.009(2)
C18 0.043(3) 0.047(3) 0.046(3) 0.014(2) 0.000(2) 0.000(2)
C21 0.036(3) 0.048(3) 0.054(3) 0.013(3) -0.015(3) -0.003(2)
C22 0.059(4) 0.052(3) 0.042(3) 0.003(2) -0.010(3) -0.005(3)
C23 0.047(3) 0.055(3) 0.058(3) 0.005(3) -0.004(3) 0.004(2)
C24 0.041(3) 0.046(3) 0.045(3) 0.008(2) -0.006(2) -0.009(2)
C25 0.039(3) 0.067(3) 0.051(3) 0.013(3) 0.002(3) 0.002(3)
C26 0.040(3) 0.066(4) 0.066(3) 0.015(3) -0.005(3) 0.003(3)
C27 0.044(3) 0.050(3) 0.051(3) 0.003(2) -0.006(2) -0.001(2)
C28 0.036(3) 0.057(3) 0.051(3) 0.005(3) -0.005(2) -0.003(2)
C31 0.041(3) 0.041(3) 0.041(3) 0.011(2) 0.000(2) 0.002(2)
C32 0.043(3) 0.051(3) 0.031(2) 0.010(2) 0.001(2) -0.002(2)
C33 0.038(3) 0.048(3) 0.042(3) 0.009(2) 0.005(2) -0.001(2)
C34 0.037(3) 0.047(3) 0.042(3) 0.009(2) -0.007(2) -0.005(2)
C35 0.044(3) 0.037(3) 0.042(3) 0.002(2) -0.006(2) 0.001(2)
C36 0.042(3) 0.035(3) 0.042(3) 0.009(2) 0.000(2) 0.002(2)
C37 0.062(3) 0.042(3) 0.040(3) 0.000(2) -0.005(2) 0.008(3)
C38 0.044(3) 0.058(3) 0.038(2) 0.005(2) 0.001(2) 0.011(2)
C41 0.050(3) 0.044(3) 0.035(3) 0.002(2) 0.003(2) 0.010(2)
C42 0.069(4) 0.063(3) 0.041(3) 0.001(3) 0.007(3) 0.023(3)
C43 0.068(4) 0.074(4) 0.030(3) 0.000(3) 0.001(2) 0.013(3)
C44 0.065(4) 0.045(3) 0.048(3) 0.000(3) 0.018(3) 0.014(3)
C45 0.067(4) 0.067(4) 0.049(3) 0.004(3) 0.012(3) 0.018(3)
C46 0.062(3) 0.059(3) 0.039(3) 0.004(2) -0.002(2) 0.011(3)
C47 0.046(3) 0.050(3) 0.036(3) 0.003(2) 0.003(2) 0.008(2)
C48 0.054(3) 0.038(3) 0.042(3) 0.002(2) 0.003(2) 0.006(2)
C51 0.072(4) 0.042(3) 0.038(3) -0.002(2) 0.003(3) -0.001(3)
C52 0.080(4) 0.048(3) 0.049(3) 0.005(3) 0.002(3) 0.012(3)
C53 0.069(3) 0.055(3) 0.033(3) 0.003(2) -0.004(2) 0.009(3)
C54 0.055(3) 0.051(3) 0.028(3) 0.001(2) 0.002(2) 0.003(3)
C55 0.061(3) 0.057(3) 0.043(3) 0.003(3) -0.003(3) 0.010(3)
C56 0.059(3) 0.053(3) 0.034(3) -0.001(2) -0.002(2) 0.006(3)
C57 0.050(3) 0.045(3) 0.042(3) 0.000(2) 0.003(2) 0.009(2)
C58 0.042(3) 0.045(3) 0.036(3) 0.002(2) 0.000(2) 0.006(2)
C61 0.046(3) 0.031(3) 0.033(2) 0.002(2) 0.007(2) 0.005(2)
C62 0.040(3) 0.040(3) 0.029(2) -0.002(2) -0.007(2) -0.004(2)
C63 0.035(3) 0.037(3) 0.035(3) 0.002(2) 0.005(2) 0.001(2)
C64 0.041(3) 0.045(3) 0.027(2) 0.003(2) 0.003(2) 0.004(2)
C65 0.046(3) 0.040(3) 0.033(3) 0.009(2) -0.002(2) 0.002(2)
C66 0.037(3) 0.036(3) 0.033(2) 0.006(2) 0.000(2) 0.005(2)
C67 0.047(3) 0.055(3) 0.035(2) 0.000(2) 0.001(2) 0.009(3)
C68 0.058(3) 0.040(3) 0.031(2) 0.000(2) -0.001(2) 0.012(2)
C71 0.095(4) 0.046(3) 0.047(3) -0.001(3) 0.017(3) 0.008(3)
C72 0.102(5) 0.051(4) 0.061(3) 0.000(3) 0.016(3) 0.001(3)
C73 0.082(4) 0.064(4) 0.072(4) 0.009(3) 0.005(3) 0.018(3)
C74 0.084(5) 0.091(5) 0.116(5) 0.028(4) 0.016(4) 0.009(4)
C75 0.070(5) 0.122(6) 0.180(7) 0.052(6) -0.009(5) -0.001(4)
C76 0.075(5) 0.132(6) 0.244(9) 0.075(6) 0.055(5) 0.055(5)
C81 0.089(5) 0.051(3) 0.064(3) 0.001(3) 0.021(3) 0.028(3)
C82 0.094(5) 0.100(5) 0.111(5) 0.001(4) 0.030(4) 0.019(4)
C83 0.085(6) 0.204(11) 0.312(13) 0.004(9) 0.021(8) 0.012(7)
C84 0.669(38) 0.334(23) 0.238(17) 0.086(17) 0.058(22) -0.167(28)
C85 0.171(8) 0.100(6) 0.174(8) 0.055(7) 0.067(6) 0.018(6)
C86 0.110(6) 0.135(7) 0.115(6) 0.019(5) 0.036(5) 0.023(5)
C91 0.092(4) 0.042(3) 0.049(3) -0.012(2) 0.000(3) 0.006(3)
C92 0.094(5) 0.053(4) 0.058(3) -0.001(3) -0.001(3) 0.011(3)
C93 0.129(6) 0.049(4) 0.071(4) 0.003(3) 0.016(4) 0.034(4)
C94 0.101(5) 0.089(5) 0.115(5) 0.021(4) 0.002(4) -0.019(4)
C95 0.600(23) 0.169(9) 0.071(5) 0.032(5) 0.043(9) 0.271(13)
C96 0.247(13) 0.229(13) 0.414(19) 0.232(14) -0.083(13) -0.052(10)
C101 0.099(4) 0.056(3) 0.037(3) -0.005(3) 0.006(3) 0.009(3)
C102 0.110(5) 0.069(4) 0.053(3) -0.016(3) -0.004(3) 0.000(4)
C103 0.099(5) 0.064(4) 0.087(4) -0.006(3) -0.004(4) -0.026(4)
C104 0.075(4) 0.081(5) 0.065(4) 0.007(3) 0.005(3) -0.012(3)
C105 0.060(4) 0.123(6) 0.116(5) 0.043(5) 0.013(4) -0.007(4)
C106 0.061(4) 0.133(6) 0.141(6) 0.036(5) 0.021(4) 0.009(4)

loop_
_atom_site_label
_atom_site_type_symbol
_atom_site_fract_x
_atom_site_fract_y
_atom_site_fract_z
_atom_site_U_iso_or_equiv
_atom_site_thermal_displace_type
_atom_site_occupancy
_atom_site_calc_flag
_atom_site_refinement_flags
N1 N 1.5218(4) -1.5640(4) 0.0908(2) 0.0672(13) Uani 1 d .
O1 O 1.5213(4) -1.5001(4) 0.13524(15) 0.0967(13) Uani 1 d .
N2 N 0.3191(4) -1.6185(4) -0.5607(2) 0.0644(12) Uani 1 d .
O2 O 1.6105(4) -1.6196(3) 0.08114(14) 0.0847(12) Uani 1 d .
N3 N 0.9591(4) -1.0809(3) 0.0996(2) 0.0652(12) Uani 1 d .
O3 O 0.2312(4) -1.5616(3) -0.55083(15) 0.0875(12) Uani 1 d .
N4 N 1.0427(4) -1.8898(3) -0.62088(14) 0.0597(11) Uani 1 d .
O4 O 0.3354(4) -1.6623(3) -0.6073(2) 0.0881(12) Uani 1 d .
C11 C 1.4100(5) -1.5710(4) 0.0456(2) 0.0530(13) Uani 1 d .
C12 C 1.3105(5) -1.5095(4) 0.0542(2) 0.0639(14) Uani 1 d .
H12 H 1.3105(5) -1.4643(4) 0.0891(2) 0.077 Uiso 1 calc R
C13 C 1.2084(5) -1.5142(4) 0.0109(2) 0.0648(14) Uani 1 d .
H13 H 1.1397(5) -1.4722(4) 0.0169(2) 0.078 Uiso 1 calc R
C14 C 1.2077(4) -1.5816(4) -0.0421(2) 0.0472(12) Uani 1 d .
C15 C 1.3105(5) -1.6416(4) -0.0491(2) 0.0554(13) Uani 1 d .
H15 H 1.3124(5) -1.6858(4) -0.0840(2) 0.066 Uiso 1 calc R
C16 C 1.4123(5) -1.6388(4) -0.0058(2) 0.0580(13) Uani 1 d .
H16 H 1.4805(5) -1.6815(4) -0.0113(2) 0.070 Uiso 1 calc R
C17 C 1.1008(4) -1.5798(4) -0.0871(2) 0.0487(12) Uani 1 d .
H17 H 1.0344(4) -1.5373(4) -0.0778(2) 0.058 Uiso 1 calc R
C18 C 1.0897(4) -1.6332(3) -0.1402(2) 0.0461(12) Uani 1 d .
H18 H 1.1567(4) -1.6752(3) -0.1492(2) 0.055 Uiso 1 calc R
C21 C 0.4077(5) -1.6342(4) -0.5123(2) 0.0484(12) Uani 1 d .
C22 C 0.5204(5) -1.6794(4) -0.5216(2) 0.0546(13) Uani 1 d .
H22 H 0.5375(5) -1.7027(4) -0.5578(2) 0.066 Uiso 1 calc R
C23 C 0.6102(4) -1.6906(4) -0.4762(2) 0.0556(13) Uani 1 d .
H23 H 0.6879(4) -1.7207(4) -0.4821(2) 0.067 Uiso 1 calc R
C24 C 0.5832(5) -1.6565(3) -0.4220(2) 0.0467(12) Uani 1 d .
C25 C 0.4652(4) -1.6141(4) -0.4151(2) 0.0533(12) Uani 1 d .
H25 H 0.4444(4) -1.5938(4) -0.3792(2) 0.064 Uiso 1 calc R
C26 C 0.3775(4) -1.6010(4) -0.4596(2) 0.0586(13) Uani 1 d .
H26 H 0.3000(4) -1.5705(4) -0.4540(2) 0.070 Uiso 1 calc R
C27 C 0.6824(4) -1.6652(3) -0.3749(2) 0.0511(12) Uani 1 d .
H27 H 0.7557(4) -1.6992(3) -0.3839(2) 0.061 Uiso 1 calc R
C28 C 0.6783(4) -1.6298(3) -0.3213(2) 0.0505(12) Uani 1 d .
H28 H 0.6025(4) -1.5998(3) -0.3121(2) 0.061 Uiso 1 calc R
C31 C 0.9842(4) -1.6332(3) -0.1858(2) 0.0415(11) Uani 1 d .
C32 C 0.8832(4) -1.5702(3) -0.1794(2) 0.0427(11) Uani 1 d .
H32 H 0.8769(4) -1.5330(3) -0.1434(2) 0.051 Uiso 1 calc R
C33 C 0.7888(4) -1.5579(4) -0.2231(2) 0.0434(11) Uani 1 d .
C34 C 0.7811(4) -1.6330(4) -0.2745(2) 0.0442(11) Uani 1 d .
C35 C 0.8829(4) -1.6973(3) -0.2819(2) 0.0439(11) Uani 1 d .
H35 H 0.8783(4) -1.7471(3) -0.3158(2) 0.053 Uiso 1 calc R
C36 C 0.9911(4) -1.6902(3) -0.2407(2) 0.0404(11) Uani 1 d .
C37 C 1.1220(4) -1.7179(3) -0.2587(2) 0.0506(12) Uani 1 d .
H37A H 1.1044(4) -1.7649(3) -0.2959(2) 0.061 Uiso 1 calc R
H37B H 1.1641(4) -1.7585(3) -0.2336(2) 0.061 Uiso 1 calc R
C38 C 0.7268(4) -1.4531(3) -0.2184(2) 0.0476(12) Uani 1 d .
H38A H 0.7388(4) -1.4149(3) -0.1795(2) 0.057 Uiso 1 calc R
H38B H 0.6317(4) -1.4714(3) -0.2317(2) 0.057 Uiso 1 calc R
C41 C 1.0494(4) -1.2443(3) -0.0557(2) 0.0442(11) Uani 1 d .
C42 C 1.1299(5) -1.2412(4) -0.0063(2) 0.0581(13) Uani 1 d .
H42 H 1.2054(5) -1.2765(4) -0.0072(2) 0.070 Uiso 1 calc R
C43 C 1.1018(5) -1.1870(4) 0.0448(2) 0.0594(13) Uani 1 d .
H43 H 1.1599(5) -1.1863(4) 0.0770(2) 0.071 Uiso 1 calc R
C44 C 0.9917(5) -1.1348(4) 0.0494(2) 0.0530(13) Uani 1 d .
C45 C 0.9086(5) -1.1373(4) -0.0008(2) 0.0612(14) Uani 1 d .
H45 H 0.8330(5) -1.1021(4) 0.0000(2) 0.073 Uiso 1 calc R
C46 C 0.9379(5) -1.1912(4) -0.0514(2) 0.0545(13) Uani 1 d .
H46 H 0.8805(5) -1.1919(4) -0.0837(2) 0.065 Uiso 1 calc R
C47 C 1.0809(4) -1.3027(3) -0.1087(2) 0.0450(11) Uani 1 d .
H47 H 1.1547(4) -1.3399(3) -0.1070(2) 0.054 Uiso 1 calc R
C48 C 1.0142(4) -1.3083(3) -0.1596(2) 0.0464(12) Uani 1 d .
H48 H 0.9467(4) -1.2643(3) -0.1612(2) 0.056 Uiso 1 calc R
C51 C 1.0246(5) -1.8212(4) -0.5713(2) 0.0532(13) Uani 1 d .
C52 C 1.0701(5) -1.8447(4) -0.5192(2) 0.0601(13) Uani 1 d .
H52 H 1.1085(5) -1.9084(4) -0.5180(2) 0.072 Uiso 1 calc R
C53 C 1.0577(4) -1.7737(4) -0.4700(2) 0.0542(13) Uani 1 d .
H53 H 1.0878(4) -1.7912(4) -0.4363(2) 0.065 Uiso 1 calc R
C54 C 1.0026(4) -1.6780(4) -0.4691(2) 0.0465(12) Uani 1 d .
C55 C 0.9498(4) -1.6588(4) -0.5206(2) 0.0555(13) Uani 1 d .
H55 H 0.9064(4) -1.5975(4) -0.5214(2) 0.067 Uiso 1 calc R
C56 C 0.9607(4) -1.7295(4) -0.5710(2) 0.0513(12) Uani 1 d .
H56 H 0.9246(4) -1.7146(4) -0.6045(2) 0.062 Uiso 1 calc R
C57 C 0.9996(4) -1.5973(3) -0.4172(2) 0.0474(12) Uani 1 d .
H57 H 0.9424(4) -1.5450(3) -0.4196(2) 0.057 Uiso 1 calc R
C58 C 1.0693(4) -1.5907(3) -0.3673(2) 0.0422(11) Uani 1 d .
H58 H 1.1308(4) -1.6398(3) -0.3653(2) 0.051 Uiso 1 calc R
C61 C 1.0340(4) -1.3753(3) -0.2135(2) 0.0376(10) Uani 1 d .
C62 C 1.1385(4) -1.4372(3) -0.2177(2) 0.0394(11) Uani 1 d .
H62 H 1.2064(4) -1.4256(3) -0.1874(2) 0.047 Uiso 1 calc R
C63 C 1.1457(4) -1.5159(3) -0.2655(2) 0.0371(10) Uani 1 d .
C64 C 1.0599(4) -1.5144(3) -0.3151(2) 0.0390(11) Uani 1 d .
C65 C 0.9559(4) -1.4521(3) -0.3104(2) 0.0408(11) Uani 1 d .
H65 H 0.8990(4) -1.4509(3) -0.3427(2) 0.049 Uiso 1 calc R
C66 C 0.9329(4) -1.3915(3) -0.2599(2) 0.0362(10) Uani 1 d .
C67 C 1.2205(4) -1.6109(3) -0.2587(2) 0.0474(12) Uani 1 d .
H67A H 1.2822(4) -1.5903(3) -0.2240(2) 0.057 Uiso 1 calc R
H67B H 1.2721(4) -1.6267(3) -0.2890(2) 0.057 Uiso 1 calc R
C68 C 0.7914(4) -1.3743(3) -0.2534(2) 0.0446(11) Uani 1 d .
H68A H 0.7381(4) -1.3878(3) -0.2900(2) 0.054 Uiso 1 calc R
H68B H 0.7905(4) -1.2982(3) -0.2349(2) 0.054 Uiso 1 calc R
C71 C 1.0361(5) -1.0889(4) 0.1516(2) 0.0639(14) Uani 1 d .
H71A H 1.0660(5) -1.1607(4) 0.1467(2) 0.077 Uiso 1 calc R
H71B H 0.9782(5) -1.0844(4) 0.1800(2) 0.077 Uiso 1 calc R
C72 C 1.1581(5) -0.9998(4) 0.1727(2) 0.074(2) Uani 1 d D
H72A H 1.2077(5) -0.9947(4) 0.1422(2) 0.088 Uiso 1 calc R
H72B H 1.1279(5) -0.9291(4) 0.1847(2) 0.088 Uiso 1 calc R
C73 C 1.2500(5) -1.0225(4) 0.2207(2) 0.074(2) Uani 1 d D
H73A H 1.1979(5) -1.0396(4) 0.2487(2) 0.088 Uiso 1 calc R
H73B H 1.3133(5) -0.9567(4) 0.2376(2) 0.088 Uiso 1 calc R
C74 C 1.3259(6) -1.1181(5) 0.2015(2) 0.097(2) Uani 1 d D
H74A H 1.2625(6) -1.1855(5) 0.1910(2) 0.116 Uiso 1 calc R
H74B H 1.3612(6) -1.1073(5) 0.1682(2) 0.116 Uiso 1 calc R
C75 C 1.4348(6) -1.1347(5) 0.2409(3) 0.125(3) Uani 1 d D
H75A H 1.3988(6) -1.1534(5) 0.2727(3) 0.150 Uiso 1 calc R
H75B H 1.4945(6) -1.0656(5) 0.2542(3) 0.150 Uiso 1 calc R
C76 C 1.5156(6) -1.2241(5) 0.2179(3) 0.139(3) Uani 1 d D
H76A H 1.5892(28) -1.2262(27) 0.2457(8) 0.209 Uiso 1 calc R
H76B H 1.5491(41) -1.2081(22) 0.1854(12) 0.209 Uiso 1 calc R
H76C H 1.4597(14) -1.2943(8) 0.2079(19) 0.209 Uiso 1 calc R
C81 C 0.8606(5) -1.0073(4) 0.1024(2) 0.0676(15) Uani 1 d .
H81A H 0.8619(5) -0.9716(4) 0.0712(2) 0.081 Uiso 1 calc R
H81B H 0.8873(5) -0.9501(4) 0.1362(2) 0.081 Uiso 1 calc R
C82 C 0.7198(6) -1.0569(5) 0.1019(2) 0.103(2) Uani 1 d D
H82A H 0.7131(6) -1.0865(5) 0.1349(2) 0.124 Uiso 1 calc R
H82B H 0.6908(6) -1.1162(5) 0.0692(2) 0.124 Uiso 1 calc R
C83 C 0.6248(8) -0.9556(7) 0.1010(5) 0.209(5) Uani 1 d D
H83A H 0.6433(8) -0.9066(7) 0.1377(5) 0.251 Uiso 1 calc R
H83B H 0.6549(8) -0.9134(7) 0.0749(5) 0.251 Uiso 1 calc R
C84 C 0.4783(9) -0.9845(10) 0.0863(6) 0.430(14) Uani 1 d D
H84A H 0.4400(9) -1.0224(10) 0.1124(6) 0.516 Uiso 1 calc R
H84B H 0.4517(9) -1.0283(10) 0.0486(6) 0.516 Uiso 1 calc R
C85 C 0.4449(8) -0.8716(6) 0.0920(3) 0.141(3) Uani 1 d D
H85A H 0.5070(8) -0.8347(6) 0.0728(3) 0.170 Uiso 1 calc R
H85B H 0.3577(8) -0.8794(6) 0.0697(3) 0.170 Uiso 1 calc R
C86 C 0.4394(6) -0.7910(6) 0.1438(3) 0.119(2) Uani 1 d D
H86A H 0.3698(29) -0.7473(24) 0.1374(5) 0.179 Uiso 1 calc R
H86B H 0.5235(15) -0.7438(23) 0.1554(10) 0.179 Uiso 1 calc R
H86C H 0.4213(42) -0.8294(6) 0.1725(6) 0.179 Uiso 1 calc R
C91 C 1.1217(5) -1.9789(4) -0.6189(2) 0.0656(14) Uani 1 d .
H91A H 1.1040(5) -2.0299(4) -0.6550(2) 0.079 Uiso 1 calc R
H91B H 1.0931(5) -2.0187(4) -0.5917(2) 0.079 Uiso 1 calc R
C92 C 1.2731(5) -1.9407(4) -0.6038(2) 0.0714(15) Uani 1 d D
H92A H 1.3014(5) -1.9038(4) -0.6321(2) 0.086 Uiso 1 calc R
H92B H 1.2893(5) -1.8863(4) -0.5688(2) 0.086 Uiso 1 calc R
C93 C 1.3608(6) -2.0293(4) -0.5983(2) 0.083(2) Uani 1 d D
H93A H 1.3433(6) -2.0846(4) -0.6330(2) 0.099 Uiso 1 calc R
H93B H 1.3343(6) -2.0649(4) -0.5693(2) 0.099 Uiso 1 calc R
C94 C 1.5150(6) -1.9894(5) -0.5843(3) 0.106(2) Uani 1 d D
H94A H 1.5226(6) -1.9284(5) -0.5523(3) 0.127 Uiso 1 calc R
H94B H 1.5331(6) -1.9554(5) -0.6149(3) 0.127 Uiso 1 calc R
C95 C 1.6470(12) -2.0445(7) -0.5713(3) 0.263(8) Uani 1 d D
H95A H 1.7280(12) -1.9929(7) -0.5671(3) 0.316 Uiso 1 calc R
H95B H 1.6465(12) -2.0764(7) -0.5388(3) 0.316 Uiso 1 calc R
C96 C 1.6283(11) -2.1267(7) -0.6219(4) 0.292(7) Uani 1 d D
H96A H 1.6492(117) -2.1953(27) -0.6138(7) 0.437 Uiso 1 calc R
H96B H 1.6861(87) -2.1040(47) -0.6465(20) 0.437 Uiso 1 calc R
H96C H 1.5371(30) -2.1362(71) -0.6395(26) 0.437 Uiso 1 calc R
C101 C 1.0321(5) -1.8514(4) -0.6732(2) 0.0667(14) Uani 1 d .
H10A H 1.1148(5) -1.8581(4) -0.6883(2) 0.080 Uiso 1 calc R
H10B H 1.0220(5) -1.7738(4) -0.6651(2) 0.080 Uiso 1 calc R
C102 C 0.9175(6) -1.9135(4) -0.7170(2) 0.084(2) Uani 1 d D
H10C H 0.9265(6) -1.8911(4) -0.7518(2) 0.101 Uiso 1 calc R
H10D H 0.9240(6) -1.9917(4) -0.7231(2) 0.101 Uiso 1 calc R
C103 C 0.7830(6) -1.8962(4) -0.7029(2) 0.091(2) Uani 1 d D
H10E H 0.7821(6) -1.8987(4) -0.6641(2) 0.110 Uiso 1 calc R
H10F H 0.7180(6) -1.9563(4) -0.7254(2) 0.110 Uiso 1 calc R
C104 C 0.7410(5) -1.7872(4) -0.7121(2) 0.077(2) Uani 1 d D
H10G H 0.8128(5) -1.7280(4) -0.6946(2) 0.093 Uiso 1 calc R
H10H H 0.7277(5) -1.7896(4) -0.7518(2) 0.093 Uiso 1 calc R
C105 C 0.6140(5) -1.7610(5) -0.6891(2) 0.099(2) Uani 1 d D
H10I H 0.5403(5) -1.8165(5) -0.7092(2) 0.119 Uiso 1 calc R
H10J H 0.6241(5) -1.7653(5) -0.6502(2) 0.119 Uiso 1 calc R
C106 C 0.5806(5) -1.6492(5) -0.6937(3) 0.111(2) Uani 1 d D
H10K H 0.6513(19) -1.5936(5) -0.6725(14) 0.166 Uiso 1 calc R
H10L H 0.4988(22) -1.6381(15) -0.6793(16) 0.166 Uiso 1 calc R
H10M H 0.5703(40) -1.6442(13) -0.7321(3) 0.166 Uiso 1 calc R

loop_
_atom_type_symbol
_atom_type_description
_atom_type_scat_dispersion_real
_atom_type_scat_dispersion_imag
_atom_type_scat_source
C C 0.0033 0.0016 'International Tables Vol C Tables 4.2.6.8 and 6.1.1.4'
H H 0.0000 0.0000 'International Tables Vol C Tables 4.2.6.8 and 6.1.1.4'
N N 0.0061 0.0033 'International Tables Vol C Tables 4.2.6.8 and 6.1.1.4'
O O 0.0106 0.0060 'International Tables Vol C Tables 4.2.6.8 and 6.1.1.4'

loop_
_geom_angle_atom_site_label_1
_geom_angle_atom_site_label_2
_geom_angle_atom_site_label_3
_geom_angle
O2 N1 O1 124.0(5)
O2 N1 C11 118.4(5)
O1 N1 C11 117.5(5)
O4 N2 O3 123.9(5)
O4 N2 C21 119.4(5)
O3 N2 C21 116.7(5)
C44 N3 C81 122.5(4)
C44 N3 C71 119.5(4)
C81 N3 C71 117.7(4)
C51 N4 C91 119.6(4)
C51 N4 C101 120.8(4)
C91 N4 C101 115.3(4)
C12 C11 C16 121.3(4)
C12 C11 N1 120.4(5)
C16 C11 N1 118.3(5)
C11 C12 C13 119.7(5)
C11 C12 H12 120.2(3)
C13 C12 H12 120.2(3)
C12 C13 C14 120.6(5)
C12 C13 H13 119.7(3)
C14 C13 H13 119.7(3)
C15 C14 C13 117.8(4)
C15 C14 C17 123.7(4)
C13 C14 C17 118.5(5)
C14 C15 C16 122.2(4)
C14 C15 H15 118.9(3)
C16 C15 H15 118.9(3)
C11 C16 C15 118.4(5)
C11 C16 H16 120.8(3)
C15 C16 H16 120.8(3)
C18 C17 C14 126.2(4)
C18 C17 H17 116.9(3)
C14 C17 H17 116.9(3)
C17 C18 C31 127.3(4)
C17 C18 H18 116.3(3)
C31 C18 H18 116.3(3)
C22 C21 C26 122.0(4)
C22 C21 N2 118.0(5)
C26 C21 N2 120.0(5)
C21 C22 C23 119.4(4)
C21 C22 H22 120.3(3)
C23 C22 H22 120.3(3)
C24 C23 C22 119.9(5)
C24 C23 H23 120.0(3)
C22 C23 H23 120.0(3)
C25 C24 C23 118.1(4)
C25 C24 C27 123.2(4)
C23 C24 C27 118.7(4)
C26 C25 C24 122.2(4)
C26 C25 H25 118.9(3)
C24 C25 H25 118.9(3)
C21 C26 C25 118.3(5)
C21 C26 H26 120.9(3)
C25 C26 H26 120.9(3)
C28 C27 C24 126.9(4)
C28 C27 H27 116.5(3)
C24 C27 H27 116.5(3)
C27 C28 C34 126.7(4)
C27 C28 H28 116.6(3)
C34 C28 H28 116.6(3)
C32 C31 C36 116.9(4)
C32 C31 C18 122.7(4)
C36 C31 C18 120.1(4)
C31 C32 C33 124.6(4)
C31 C32 H32 117.7(2)
C33 C32 H32 117.7(3)
C32 C33 C34 116.4(4)
C32 C33 C38 119.8(4)
C34 C33 C38 121.9(4)
C35 C34 C33 118.4(4)
C35 C34 C28 121.5(4)
C33 C34 C28 119.5(4)
C36 C35 C34 122.6(4)
C36 C35 H35 118.7(3)
C34 C35 H35 118.7(3)
C35 C36 C31 118.4(4)
C35 C36 C37 118.0(4)
C31 C36 C37 121.8(4)
C36 C37 C67 112.0(3)
C36 C37 H37A 109.2(2)
C67 C37 H37A 109.2(2)
C36 C37 H37B 109.2(2)
C67 C37 H37B 109.2(2)
H37A C37 H37B 107.9
C33 C38 C68 111.6(3)
C33 C38 H38A 109.3(2)
C68 C38 H38A 109.3(2)
C33 C38 H38B 109.3(2)
C68 C38 H38B 109.3(2)
H38A C38 H38B 108.0
C42 C41 C46 116.0(4)
C42 C41 C47 120.7(4)
C46 C41 C47 123.3(4)
C41 C42 C43 122.0(4)
C41 C42 H42 119.0(3)
C43 C42 H42 119.0(3)
C44 C43 C42 122.3(4)
C44 C43 H43 118.9(3)
C42 C43 H43 118.9(3)
C43 C44 N3 124.2(5)
C43 C44 C45 116.3(4)
N3 C44 C45 119.5(5)
C46 C45 C44 120.8(5)
C46 C45 H45 119.6(3)
C44 C45 H45 119.6(3)
C45 C46 C41 122.6(4)
C45 C46 H46 118.7(3)
C41 C46 H46 118.7(3)
C48 C47 C41 126.6(4)
C48 C47 H47 116.7(3)
C41 C47 H47 116.7(3)
C47 C48 C61 128.3(4)
C47 C48 H48 115.8(3)
C61 C48 H48 115.8(2)
C56 C51 N4 121.8(4)
C56 C51 C52 117.7(4)
N4 C51 C52 120.5(4)
C53 C52 C51 120.4(4)
C53 C52 H52 119.8(3)
C51 C52 H52 119.8(3)
C54 C53 C52 122.5(4)
C54 C53 H53 118.7(2)
C52 C53 H53 118.8(3)
C53 C54 C55 116.9(4)
C53 C54 C57 122.8(4)
C55 C54 C57 120.3(4)
C56 C55 C54 121.6(4)
C56 C55 H55 119.2(3)
C54 C55 H55 119.2(3)
C51 C56 C55 120.7(4)
C51 C56 H56 119.7(3)
C55 C56 H56 119.6(3)
C58 C57 C54 127.3(4)
C58 C57 H57 116.3(3)
C54 C57 H57 116.3(3)
C57 C58 C64 127.0(4)
C57 C58 H58 116.5(3)
C64 C58 H58 116.5(2)
C62 C61 C66 118.5(4)
C62 C61 C48 121.7(4)
C66 C61 C48 119.0(4)
C61 C62 C63 122.5(4)
C61 C62 H62 118.7(2)
C63 C62 H62 118.7(2)
C62 C63 C64 117.5(4)
C62 C63 C67 117.8(4)
C64 C63 C67 123.3(4)
C65 C64 C63 117.9(4)
C65 C64 C58 121.6(4)
C63 C64 C58 119.7(4)
C66 C65 C64 123.0(4)
C66 C65 H65 118.5(3)
C64 C65 H65 118.5(2)
C65 C66 C61 117.8(4)
C65 C66 C68 118.1(4)
C61 C66 C68 121.8(4)
C63 C67 C37 111.4(3)
C63 C67 H67A 109.4(2)
C37 C67 H67A 109.4(2)
C63 C67 H67B 109.4(2)
C37 C67 H67B 109.4(2)
H67A C67 H67B 108.0
C66 C68 C38 112.2(3)
C66 C68 H68A 109.2(2)
C38 C68 H68A 109.2(2)
C66 C68 H68B 109.2(2)
C38 C68 H68B 109.2(2)
H68A C68 H68B 107.9
N3 C71 C72 114.4(4)
N3 C71 H71A 108.7(2)
C72 C71 H71A 108.7(3)
N3 C71 H71B 108.7(2)
C72 C71 H71B 108.7(2)
H71A C71 H71B 107.6
C73 C72 C71 112.9(4)
C73 C72 H72A 109.0(3)
C71 C72 H72A 109.0(2)
C73 C72 H72B 109.0(3)
C71 C72 H72B 109.0(3)
H72A C72 H72B 107.8
C72 C73 C74 111.8(4)
C72 C73 H73A 109.3(3)
C74 C73 H73A 109.3(3)
C72 C73 H73B 109.3(3)
C74 C73 H73B 109.3(3)
H73A C73 H73B 107.9
C75 C74 C73 117.1(5)
C75 C74 H74A 108.0(3)
C73 C74 H74A 108.0(3)
C75 C74 H74B 108.0(4)
C73 C74 H74B 108.0(3)
H74A C74 H74B 107.3
C74 C75 C76 114.9(6)
C74 C75 H75A 108.6(4)
C76 C75 H75A 108.6(3)
C74 C75 H75B 108.5(3)
C76 C75 H75B 108.5(3)
H75A C75 H75B 107.5
C75 C76 H76A 109.5(4)
C75 C76 H76B 109.5(3)
H76A C76 H76B 109.5
C75 C76 H76C 109.5(3)
H76A C76 H76C 109.5
H76B C76 H76C 109.5
N3 C81 C82 116.9(4)
N3 C81 H81A 108.1(2)
C82 C81 H81A 108.1(3)
N3 C81 H81B 108.1(3)
C82 C81 H81B 108.0(3)
H81A C81 H81B 107.3
C81 C82 C83 107.1(5)
C81 C82 H82A 110.4(3)
C83 C82 H82A 110.1(4)
C81 C82 H82B 110.3(3)
C83 C82 H82B 110.4(4)
H82A C82 H82B 108.6
C84 C83 C82 119.3(8)
C84 C83 H83A 107.9(8)
C82 C83 H83A 107.7(4)
C84 C83 H83B 107.0(8)
C82 C83 H83B 107.3(4)
H83A C83 H83B 107.0
C83 C84 C85 97.9(9)
C83 C84 H84A 111.7(8)
C85 C84 H84A 112.0(7)
C83 C84 H84B 112.6(8)
C85 C84 H84B 112.5(7)
H84A C84 H84B 109.8
C86 C85 C84 127.6(10)
C86 C85 H85A 105.5(4)
C84 C85 H85A 105.4(6)
C86 C85 H85B 105.4(4)
C84 C85 H85B 105.3(6)
H85A C85 H85B 106.0
C85 C86 H86A 109.5(4)
C85 C86 H86B 109.4(4)
H86A C86 H86B 109.5
C85 C86 H86C 109.5(4)
H86A C86 H86C 109.5
H86B C86 H86C 109.5
N4 C91 C92 114.1(4)
N4 C91 H91A 108.7(2)
C92 C91 H91A 108.7(2)
N4 C91 H91B 108.7(2)
C92 C91 H91B 108.7(3)
H91A C91 H91B 107.6
C93 C92 C91 116.7(4)
C93 C92 H92A 108.1(3)
C91 C92 H92A 108.1(3)
C93 C92 H92B 108.1(3)
C91 C92 H92B 108.1(2)
H92A C92 H92B 107.3
C92 C93 C94 116.1(5)
C92 C93 H93A 108.3(3)
C94 C93 H93A 108.3(3)
C92 C93 H93B 108.3(3)
C94 C93 H93B 108.3(3)
H93A C93 H93B 107.4
C93 C94 C95 136.5(6)
C93 C94 H94A 103.0(3)
C95 C94 H94A 103.0(4)
C93 C94 H94B 103.0(3)
C95 C94 H94B 103.0(4)
H94A C94 H94B 105.1
C96 C95 C94 97.6(8)
C96 C95 H95A 112.2(7)
C94 C95 H95A 112.2(5)
C96 C95 H95B 112.3(6)
C94 C95 H95B 112.3(4)
H95A C95 H95B 109.9
C95 C96 H96A 109.5(5)
C95 C96 H96B 109.5(7)
H96A C96 H96B 109.47(6)
C95 C96 H96C 109.4(7)
H96A C96 H96C 109.47(5)
H96B C96 H96C 109.47(6)
N4 C101 C102 114.3(4)
N4 C101 H10A 108.7(2)
C102 C101 H10A 108.7(3)
N4 C101 H10B 108.7(2)
C102 C101 H10B 108.7(3)
H10A C101 H10B 107.6
C103 C102 C101 114.6(4)
C103 C102 H10C 108.6(3)
C101 C102 H10C 108.6(3)
C103 C102 H10D 108.6(3)
C101 C102 H10D 108.6(3)
H10C C102 H10D 107.6
C102 C103 C104 113.8(5)
C102 C103 H10E 108.8(3)
C104 C103 H10E 108.8(3)
C102 C103 H10F 108.8(3)
C104 C103 H10F 108.8(3)
H10E C103 H10F 107.7
C105 C104 C103 113.8(5)
C105 C104 H10G 108.8(3)
C103 C104 H10G 108.8(3)
C105 C104 H10H 108.8(3)
C103 C104 H10H 108.8(3)
H10G C104 H10H 107.7
C106 C105 C104 113.3(5)
C106 C105 H10I 108.9(3)
C104 C105 H10I 108.9(3)
C106 C105 H10J 108.9(3)
C104 C105 H10J 108.9(3)
H10I C105 H10J 107.7
C105 C106 H10K 109.5(3)
C105 C106 H10L 109.5(3)
H10K C106 H10L 109.5
C105 C106 H10M 109.5(3)
H10K C106 H10M 109.47(7)
H10L C106 H10M 109.5

loop_
_geom_bond_atom_site_label_1
_geom_bond_atom_site_label_2
_geom_bond_distance
N1 O2 1.220(5)
N1 O1 1.223(5)
N1 C11 1.475(5)
N2 O4 1.215(5)
N2 O3 1.224(5)
N2 C21 1.469(5)
N3 C44 1.387(5)
N3 C81 1.436(5)
N3 C71 1.452(5)
N4 C51 1.393(5)
N4 C91 1.452(5)
N4 C101 1.467(5)
C11 C12 1.353(6)
C11 C16 1.385(6)
C12 C13 1.386(6)
C12 H12 0.93
C13 C14 1.406(6)
C13 H13 0.93
C14 C15 1.365(5)
C14 C17 1.465(5)
C15 C16 1.387(5)
C15 H15 0.93
C16 H16 0.93
C17 C18 1.332(5)
C17 H17 0.93
C18 C31 1.460(5)
C18 H18 0.93
C21 C22 1.362(5)
C21 C26 1.370(6)
C22 C23 1.400(5)
C22 H22 0.93
C23 C24 1.395(5)
C23 H23 0.93
C24 C25 1.384(5)
C24 C27 1.476(5)
C25 C26 1.379(5)
C25 H25 0.93
C26 H26 0.93
C27 C28 1.318(5)
C27 H27 0.93
C28 C34 1.473(5)
C28 H28 0.93
C31 C32 1.372(5)
C31 C36 1.414(5)
C32 C33 1.402(5)
C32 H32 0.93
C33 C34 1.407(5)
C33 C38 1.507(5)
C34 C35 1.391(5)
C35 C36 1.388(5)
C35 H35 0.93
C36 C37 1.514(5)
C37 C67 1.581(5)
C37 H37A 0.97
C37 H37B 0.97
C38 C68 1.582(5)
C38 H38A 0.97
C38 H38B 0.97
C41 C42 1.377(5)
C41 C46 1.385(5)
C41 C47 1.458(5)
C42 C43 1.388(5)
C42 H42 0.93
C43 C44 1.367(5)
C43 H43 0.93
C44 C45 1.408(6)
C45 C46 1.381(5)
C45 H45 0.93
C46 H46 0.93
C47 C48 1.341(5)
C47 H47 0.93
C48 C61 1.473(5)
C48 H48 0.93
C51 C56 1.380(6)
C51 C52 1.417(5)
C52 C53 1.382(5)
C52 H52 0.93
C53 C54 1.375(5)
C53 H53 0.93
C54 C55 1.401(5)
C54 C57 1.469(5)
C55 C56 1.399(5)
C55 H55 0.93
C56 H56 0.93
C57 C58 1.329(5)
C57 H57 0.93
C58 C64 1.462(5)
C58 H58 0.93
C61 C62 1.389(5)
C61 C66 1.410(5)
C62 C63 1.392(5)
C62 H62 0.93
C63 C64 1.422(5)
C63 C67 1.509(5)
C64 C65 1.389(5)
C65 C66 1.387(5)
C65 H65 0.93
C66 C68 1.506(5)
C67 H67A 0.97
C67 H67B 0.97
C68 H68A 0.97
C68 H68B 0.97
C71 C72 1.533(6)
C71 H71A 0.97
C71 H71B 0.97
C72 C73 1.513(5)
C72 H72A 0.97
C72 H72B 0.97
C73 C74 1.525(5)
C73 H73A 0.97
C73 H73B 0.97
C74 C75 1.446(6)
C74 H74A 0.97
C74 H74B 0.97
C75 C76 1.524(6)
C75 H75A 0.97
C75 H75B 0.97
C76 H76A 0.96
C76 H76B 0.96
C76 H76C 0.96
C81 C82 1.496(6)
C81 H81A 0.97
C81 H81B 0.97
C82 C83 1.681(8)
C82 H82A 0.97
C82 H82B 0.97
C83 C84 1.478(5)
C83 H83A 0.97
C83 H83B 0.97
C84 C85 1.473(9)
C84 H84A 0.97
C84 H84B 0.97
C85 C86 1.474(7)
C85 H85A 0.97
C85 H85B 0.97
C86 H86A 0.96
C86 H86B 0.96
C86 H86C 0.96
C91 C92 1.539(6)
C91 H91A 0.97
C91 H91B 0.97
C92 C93 1.517(5)
C92 H92A 0.97
C92 H92B 0.97
C93 C94 1.568(6)
C93 H93A 0.97
C93 H93B 0.97
C94 C95 1.607(8)
C94 H94A 0.97
C94 H94B 0.97
C95 C96 1.426(8)
C95 H95A 0.97
C95 H95B 0.97
C96 H96A 0.96
C96 H96B 0.96
C96 H96C 0.9600(11)
C101 C102 1.510(6)
C101 H10A 0.97
C101 H10B 0.97
C102 C103 1.486(5)
C102 H10C 0.97
C102 H10D 0.97
C103 C104 1.526(6)
C103 H10E 0.97
C103 H10F 0.97
C104 C105 1.521(5)
C104 H10G 0.97
C104 H10H 0.97
C105 C106 1.500(6)
C105 H10I 0.97
C105 H10J 0.97
C106 H10K 0.96
C106 H10L 0.96
C106 H10M 0.96
